data_4311988
loop_
_publ_author_name
'Chi-Kwan Li'
'Xiao-Xia Lu'
'Keith Man-Chung Wong'
'Chui-Ling Chan'
'Nianyong Zhu'
'Vivian Wing-Wah Yam'

_publ_section_title
;
 Molecular Design of Luminescence Ion Probes for Various Cations Based on
 Weak Gold(I)...Gold(I) Interactions in Dinuclear Gold(I) Complexes
;
_journal_name_full 'Inorganic Chemistry'
_journal_page_first 7421
_journal_page_last 7430
_journal_paper_doi 10.1021/ic049094u
_journal_volume 43
_journal_year 2004
_chemical_formula_moiety 'C50 H20 Au2 O10 P2 S2'
_chemical_formula_sum 'C57 H90 Au2 O12 P2 S2'
_chemical_formula_weight 1487.28
_chemical_name_systematic
;
 ?
;
_space_group_IT_number 14
_symmetry_cell_setting monoclinic
_symmetry_space_group_name_Hall '-P 2ybc'
_symmetry_space_group_name_H-M 'P 1 21/c 1'
_atom_sites_solution_hydrogens geom
_atom_sites_solution_primary direct
_atom_sites_solution_secondary difmap
_audit_creation_method SHELXL-97
_cell_angle_alpha 90.00
_cell_angle_beta 91.51(3)
_cell_angle_gamma 90.00
_cell_formula_units_Z 4
_cell_length_a 18.934(4)
_cell_length_b 20.287(4)
_cell_length_c 16.638(3)
_cell_measurement_reflns_used 0
_cell_measurement_temperature 293(2)
_cell_measurement_theta_max 0
_cell_measurement_theta_min 0
_cell_volume 6389(2)
_computing_cell_refinement Scalepack
_computing_data_collection MarControl
_computing_data_reduction Denzo
_computing_molecular_graphics 'Ortep-3 for Windows (Farrugia, 1997)'
_computing_publication_material 'WinGX publication routines (Farrugia, 1999)'
_computing_structure_refinement 'SHELXL-97 (Sheldrick, 1997)'
_computing_structure_solution SIR-97
_diffrn_ambient_temperature 293(2)
_diffrn_measured_fraction_theta_full 0.797
_diffrn_measured_fraction_theta_max 0.797
_diffrn_measurement_device_type Mar300
_diffrn_measurement_method Oscillation
_diffrn_radiation_monochromator graphite
_diffrn_radiation_source 'fine-focus sealed tube'
_diffrn_radiation_type MoK\a
_diffrn_radiation_wavelength 0.71069
_diffrn_reflns_av_R_equivalents 0.0601
_diffrn_reflns_av_sigmaI/netI 0.1154
_diffrn_reflns_limit_h_max 21
_diffrn_reflns_limit_h_min -21
_diffrn_reflns_limit_k_max 23
_diffrn_reflns_limit_k_min -23
_diffrn_reflns_limit_l_max 17
_diffrn_reflns_limit_l_min -18
_diffrn_reflns_number 27329
_diffrn_reflns_theta_full 25.34
_diffrn_reflns_theta_max 25.34
_diffrn_reflns_theta_min 1.08
_exptl_absorpt_coefficient_mu 4.758
_exptl_absorpt_correction_type none
_exptl_crystal_colour 'pale yellow'
_exptl_crystal_density_diffrn 1.546
_exptl_crystal_density_method 'not measured'
_exptl_crystal_description prism
_exptl_crystal_F_000 2992
_exptl_crystal_size_max 0.3
_exptl_crystal_size_mid 0.2
_exptl_crystal_size_min 0.1
_refine_diff_density_max 1.270
_refine_diff_density_min -1.458
_refine_diff_density_rms 0.298
_refine_ls_extinction_method none
_refine_ls_goodness_of_fit_ref 0.877
_refine_ls_hydrogen_treatment mixed
_refine_ls_matrix_type full
_refine_ls_number_parameters 545
_refine_ls_number_reflns 9324
_refine_ls_number_restraints 412
_refine_ls_restrained_S_all 0.887
_refine_ls_R_factor_all 0.1000
_refine_ls_R_factor_gt 0.0475
_refine_ls_shift/su_max 0.001
_refine_ls_shift/su_mean 0.000
_refine_ls_structure_factor_coef Fsqd
_refine_ls_weighting_details 'calc w=1/[\s^2^(Fo^2^)+(0.0733P)^2^+0.0000P] where P=(Fo^2^+2Fc^2^)/3'
_refine_ls_weighting_scheme calc
_refine_ls_wR_factor_gt 0.1223
_refine_ls_wR_factor_ref 0.1440
_reflns_number_gt 4821
_reflns_number_total 9324
_reflns_threshold_expression >2sigma(I)
_cod_data_source_file ic049094usi20040709_052809.cif
_cod_data_source_block mar494a
_cod_database_code 4311988

loop_
_symmetry_equiv_pos_as_xyz
'x, y, z'
'-x, y+1/2, -z+1/2'
'-x, -y, -z'
'x, -y-1/2, z-1/2'

loop_
_atom_site_label
_atom_site_type_symbol
_atom_site_fract_x
_atom_site_fract_y
_atom_site_fract_z
_atom_site_U_iso_or_equiv
_atom_site_adp_type
_atom_site_occupancy
_atom_site_symmetry_multiplicity
_atom_site_calc_flag
_atom_site_refinement_flags
_atom_site_disorder_assembly
_atom_site_disorder_group
Au1 Au 0.34874(2) 0.30997(2) 0.74697(2) 0.05801(17) Uani 1 1 d . . .
Au2 Au 0.46018(2) 0.18774(2) 0.74749(2) 0.05509(16) Uani 1 1 d . . .
S1 S 0.3048(2) 0.28966(18) 0.87218(17) 0.0824(11) Uani 1 1 d . . .
S2 S 0.50542(19) 0.19602(17) 0.87627(17) 0.0785(10) Uani 1 1 d . . .
P1 P 0.38878(18) 0.32982(14) 0.62163(16) 0.0569(8) Uani 1 1 d . . .
P2 P 0.41894(17) 0.17685(14) 0.61901(15) 0.0537(8) Uani 1 1 d . . .
O1 O -0.0092(9) 0.3164(7) 0.8681(9) 0.179(6) Uiso 1 1 d D . .
O2 O -0.1542(11) 0.3063(9) 0.8631(11) 0.240(8) Uiso 1 1 d D . .
O3 O -0.2469(9) 0.2744(8) 0.7426(9) 0.220(7) Uiso 1 1 d D . .
O4 O -0.1562(13) 0.2167(15) 0.6161(17) 0.234(16) Uiso 0.50 1 d PD A 1
O4' O -0.183(2) 0.2740(17) 0.6063(17) 0.253(16) Uiso 0.50 1 d PD A 2
O5 O -0.0198(11) 0.2779(11) 0.5920(14) 0.341(13) Uiso 1 1 d D . .
O6 O 0.0569(8) 0.3094(7) 0.7331(10) 0.178(5) Uiso 1 1 d . C .
O7 O 0.7789(7) 0.0554(6) 0.9063(7) 0.148(4) Uiso 1 1 d D . .
O8 O 0.9309(12) 0.0821(12) 0.8902(13) 0.318(11) Uiso 1 1 d D . .
O9 O 1.003(4) 0.113(2) 0.7474(19) 0.40(4) Uiso 0.50 1 d PD B 1
O9' O 1.026(3) 0.0827(19) 0.7521(16) 0.247(19) Uiso 0.50 1 d PD B 2
O10 O 0.9439(13) 0.0043(19) 0.603(2) 0.39(3) Uiso 0.50 1 d PD B .
O11 O 0.7704(6) 0.0194(6) 0.6244(6) 0.150(4) Uiso 1 1 d D B .
O12 O 0.6992(6) 0.0330(5) 0.7775(6) 0.116(3) Uiso 1 1 d . B .
C1 C 0.4023(5) 0.2536(5) 0.5614(5) 0.047(2) Uiso 1 1 d . . .
C2 C 0.3252(7) 0.3774(6) 0.5598(6) 0.075(4) Uani 1 1 d . . .
H2 H 0.3200 0.4205 0.5854 0.090 Uiso 1 1 calc R . .
C3 C 0.2534(8) 0.3455(7) 0.5570(7) 0.087(4) Uani 1 1 d . . .
H3A H 0.2375 0.3390 0.6114 0.105 Uiso 1 1 calc R . .
H3B H 0.2566 0.3026 0.5316 0.105 Uiso 1 1 calc R . .
C4 C 0.1978(8) 0.3891(9) 0.5089(9) 0.124(6) Uani 1 1 d . . .
H4A H 0.1525 0.3669 0.5056 0.149 Uiso 1 1 calc R . .
H4B H 0.1918 0.4311 0.5356 0.149 Uiso 1 1 calc R . .
C5 C 0.2266(9) 0.3996(9) 0.4243(9) 0.124(6) Uani 1 1 d . . .
H5A H 0.2307 0.3572 0.3979 0.149 Uiso 1 1 calc R . .
H5B H 0.1932 0.4260 0.3930 0.149 Uiso 1 1 calc R . .
C6 C 0.2962(9) 0.4326(8) 0.4253(8) 0.114(6) Uani 1 1 d . . .
H6A H 0.2925 0.4757 0.4502 0.137 Uiso 1 1 calc R . .
H6B H 0.3117 0.4387 0.3707 0.137 Uiso 1 1 calc R . .
C7 C 0.3511(7) 0.3897(6) 0.4736(6) 0.078(4) Uani 1 1 d . . .
H7A H 0.3574 0.3478 0.4464 0.093 Uiso 1 1 calc R . .
H7B H 0.3964 0.4121 0.4761 0.093 Uiso 1 1 calc R . .
C8 C 0.4730(6) 0.3738(5) 0.6195(6) 0.057(3) Uani 1 1 d . . .
H8 H 0.4890 0.3726 0.5640 0.068 Uiso 1 1 calc R . .
C9 C 0.5288(7) 0.3413(6) 0.6708(7) 0.077(4) Uani 1 1 d . . .
H9A H 0.5350 0.2965 0.6520 0.092 Uiso 1 1 calc R . .
H9B H 0.5125 0.3391 0.7255 0.092 Uiso 1 1 calc R . .
C10 C 0.6016(7) 0.3768(7) 0.6713(7) 0.087(4) Uani 1 1 d . . .
H10A H 0.6339 0.3555 0.7093 0.104 Uiso 1 1 calc R . .
H10B H 0.6217 0.3744 0.6183 0.104 Uiso 1 1 calc R . .
C11 C 0.5915(8) 0.4474(8) 0.6947(8) 0.101(5) Uani 1 1 d . . .
H11A H 0.5772 0.4495 0.7502 0.121 Uiso 1 1 calc R . .
H11B H 0.6362 0.4706 0.6909 0.121 Uiso 1 1 calc R . .
C12 C 0.5381(8) 0.4805(7) 0.6432(9) 0.097(5) Uani 1 1 d . . .
H12A H 0.5550 0.4829 0.5887 0.117 Uiso 1 1 calc R . .
H12B H 0.5316 0.5253 0.6622 0.117 Uiso 1 1 calc R . .
C13 C 0.4662(8) 0.4446(7) 0.6423(7) 0.094(4) Uani 1 1 d . . .
H13A H 0.4462 0.4476 0.6952 0.112 Uiso 1 1 calc R . .
H13B H 0.4341 0.4664 0.6044 0.112 Uiso 1 1 calc R . .
C14 C 0.4826(7) 0.1313(5) 0.5548(6) 0.061(3) Uani 1 1 d . . .
H14 H 0.4885 0.0872 0.5780 0.074 Uiso 1 1 calc R . .
C15 C 0.5544(6) 0.1633(6) 0.5564(7) 0.073(4) Uani 1 1 d . . .
H15A H 0.5722 0.1659 0.6116 0.087 Uiso 1 1 calc R . .
H15B H 0.5502 0.2079 0.5358 0.087 Uiso 1 1 calc R . .
C16 C 0.6069(7) 0.1251(7) 0.5064(7) 0.089(4) Uani 1 1 d . . .
H16A H 0.6518 0.1483 0.5063 0.107 Uiso 1 1 calc R . .
H16B H 0.6148 0.0818 0.5296 0.107 Uiso 1 1 calc R . .
C17 C 0.5780(8) 0.1182(6) 0.4208(6) 0.083(4) Uani 1 1 d . . .
H17A H 0.5734 0.1615 0.3965 0.100 Uiso 1 1 calc R . .
H17B H 0.6107 0.0928 0.3894 0.100 Uiso 1 1 calc R . .
C18 C 0.5082(8) 0.0852(6) 0.4194(7) 0.085(4) Uani 1 1 d . . .
H18A H 0.5136 0.0409 0.4407 0.102 Uiso 1 1 calc R . .
H18B H 0.4909 0.0817 0.3642 0.102 Uiso 1 1 calc R . .
C19 C 0.4541(7) 0.1223(6) 0.4685(6) 0.073(4) Uani 1 1 d . . .
H19A H 0.4101 0.0978 0.4687 0.088 Uiso 1 1 calc R . .
H19B H 0.4447 0.1651 0.4443 0.088 Uiso 1 1 calc R . .
C20 C 0.3349(6) 0.1306(5) 0.6101(6) 0.058(3) Uani 1 1 d . . .
H20 H 0.3192 0.1302 0.5535 0.069 Uiso 1 1 calc R . .
C21 C 0.2777(7) 0.1622(6) 0.6597(7) 0.069(3) Uani 1 1 d . . .
H21A H 0.2944 0.1660 0.7151 0.083 Uiso 1 1 calc R . .
H21B H 0.2683 0.2063 0.6396 0.083 Uiso 1 1 calc R . .
C22 C 0.2101(7) 0.1229(8) 0.6566(8) 0.091(4) Uani 1 1 d . . .
H22A H 0.1760 0.1440 0.6907 0.110 Uiso 1 1 calc R . .
H22B H 0.1909 0.1232 0.6020 0.110 Uiso 1 1 calc R . .
C23 C 0.2202(8) 0.0530(7) 0.6833(8) 0.095(5) Uani 1 1 d . . .
H23A H 0.1761 0.0291 0.6766 0.115 Uiso 1 1 calc R . .
H23B H 0.2342 0.0519 0.7398 0.115 Uiso 1 1 calc R . .
C24 C 0.2777(8) 0.0198(6) 0.6331(9) 0.098(5) Uani 1 1 d . . .
H24A H 0.2866 -0.0244 0.6531 0.118 Uiso 1 1 calc R . .
H24B H 0.2614 0.0165 0.5774 0.118 Uiso 1 1 calc R . .
C25 C 0.3460(7) 0.0600(6) 0.6381(7) 0.087(4) Uani 1 1 d . . .
H25A H 0.3640 0.0601 0.6932 0.104 Uiso 1 1 calc R . .
H25B H 0.3811 0.0392 0.6051 0.104 Uiso 1 1 calc R . .
C26 C 0.2137(8) 0.2978(6) 0.8677(7) 0.080(4) Uani 1 1 d . . .
C27 C 0.1756(9) 0.3006(7) 0.9366(7) 0.100(5) Uani 1 1 d . C .
H27 H 0.1992 0.2958 0.9860 0.119 Uiso 1 1 calc R . .
C28 C 0.1027(9) 0.3102(9) 0.9348(10) 0.115(6) Uani 1 1 d . . .
H28 H 0.0796 0.3156 0.9830 0.138 Uiso 1 1 calc R C .
C29 C 0.0679(9) 0.3118(10) 0.8711(10) 0.135(7) Uani 1 1 d D C .
C30 C 0.1015(9) 0.3067(9) 0.7994(9) 0.123(6) Uani 1 1 d . . .
C31 C 0.1713(9) 0.3006(7) 0.7958(8) 0.095(5) Uani 1 1 d . C .
H31 H 0.1925 0.2981 0.7461 0.114 Uiso 1 1 calc R . .
C32 C 0.5875(6) 0.1525(6) 0.8813(7) 0.062(3) Uani 1 1 d . . .
C33 C 0.6289(8) 0.1624(8) 0.9489(8) 0.092(4) Uani 1 1 d . D .
H33 H 0.6137 0.1903 0.9893 0.111 Uiso 1 1 calc R . .
C34 C 0.6935(9) 0.1308(9) 0.9568(8) 0.117(6) Uani 1 1 d . . .
H34 H 0.7227 0.1384 1.0017 0.140 Uiso 1 1 calc R D .
C35 C 0.7137(9) 0.0889(8) 0.8991(9) 0.105(5) Uani 1 1 d D D .
C36 C 0.6720(9) 0.0774(7) 0.8290(7) 0.086(4) Uani 1 1 d . . .
C37 C 0.6095(7) 0.1099(6) 0.8219(6) 0.071(4) Uani 1 1 d . D .
H37 H 0.5808 0.1034 0.7763 0.085 Uiso 1 1 calc R . .
C38 C -0.0446(11) 0.318(2) 0.9339(14) 0.19(2) Uiso 0.50 1 d PD C 1
H38A H -0.0217 0.3485 0.9716 0.234 Uiso 0.50 1 calc PR C 1
H38B H -0.0446 0.2749 0.9583 0.234 Uiso 0.50 1 calc PR C 1
C39 C -0.1239(11) 0.341(2) 0.917(3) 0.30(4) Uiso 0.50 1 d PD C 1
H39A H -0.1499 0.3382 0.9668 0.365 Uiso 0.50 1 calc PR C 1
H39B H -0.1243 0.3873 0.9007 0.365 Uiso 0.50 1 calc PR C 1
C38' C -0.0452(11) 0.3679(12) 0.859(3) 0.27(3) Uiso 0.50 1 d PD C 2
H38C H -0.0419 0.3817 0.8029 0.320 Uiso 0.50 1 calc PR C 2
H38D H -0.0241 0.4023 0.8917 0.320 Uiso 0.50 1 calc PR C 2
C39' C -0.1259(11) 0.3622(14) 0.879(3) 0.162(17) Uiso 0.50 1 d PD C 2
H39C H -0.1309 0.3712 0.9359 0.195 Uiso 0.50 1 calc PR C 2
H39D H -0.1518 0.3961 0.8495 0.195 Uiso 0.50 1 calc PR C 2
C40 C -0.2251(12) 0.3186(11) 0.8726(12) 0.210(11) Uiso 1 1 d D C .
H40A H -0.2376 0.3628 0.8550 0.252 Uiso 1 1 calc R . .
H40B H -0.2382 0.3130 0.9282 0.252 Uiso 1 1 calc R . .
C41 C -0.2607(12) 0.2654(10) 0.8173(11) 0.207(10) Uiso 1 1 d D . .
H41A H -0.2443 0.2221 0.8338 0.248 Uiso 1 1 calc R C .
H41B H -0.3115 0.2668 0.8237 0.248 Uiso 1 1 calc R . .
C42 C -0.2543(14) 0.2202(11) 0.7036(12) 0.269(14) Uiso 1 1 d D . .
H42A H -0.3040 0.2087 0.7008 0.322 Uiso 1 1 calc R C .
H42B H -0.2295 0.1855 0.7329 0.322 Uiso 1 1 calc R . .
C43 C -0.2253(13) 0.2237(15) 0.6151(13) 0.321(18) Uiso 1 1 d D A .
C46 C 0.0179(13) 0.3316(10) 0.6025(15) 0.243(12) Uiso 1 1 d D C .
H46A H -0.0104 0.3655 0.6273 0.291 Uiso 1 1 calc R . .
H46B H 0.0331 0.3480 0.5510 0.291 Uiso 1 1 calc R . .
C47 C 0.0849(12) 0.3149(10) 0.6588(14) 0.192(10) Uiso 1 1 d D . .
H47A H 0.1069 0.2739 0.6428 0.231 Uiso 1 1 calc R C .
H47B H 0.1197 0.3500 0.6576 0.231 Uiso 1 1 calc R . .
C48 C 0.8240(12) 0.0943(19) 0.9599(19) 0.234(16) Uiso 0.50 1 d PD D 1
H48A H 0.8054 0.0938 1.0137 0.281 Uiso 0.50 1 calc PR D 1
H48B H 0.8252 0.1396 0.9415 0.281 Uiso 0.50 1 calc PR D 1
C49 C 0.8963(11) 0.066(2) 0.961(2) 0.46(4) Uiso 0.50 1 d PD D 1
H49A H 0.9231 0.0833 1.0070 0.554 Uiso 0.50 1 calc PR D 1
H49B H 0.8937 0.0186 0.9665 0.554 Uiso 0.50 1 calc PR D 1
C50 C 0.971(3) 0.1406(16) 0.880(3) 0.48(7) Uiso 0.50 1 d PD B 1
H50A H 0.9882 0.1573 0.9319 0.579 Uiso 0.50 1 calc PR B 1
H50B H 0.9433 0.1744 0.8534 0.579 Uiso 0.50 1 calc PR B 1
C48' C 0.8169(12) 0.066(2) 0.8339(14) 0.234(16) Uiso 0.50 1 d PD D 2
H48C H 0.8229 0.1126 0.8239 0.281 Uiso 0.50 1 calc PR D 2
H48D H 0.7919 0.0464 0.7882 0.281 Uiso 0.50 1 calc PR D 2
C49' C 0.8885(12) 0.033(2) 0.848(3) 0.46(4) Uiso 0.50 1 d PD D 2
H49C H 0.8840 -0.0070 0.8798 0.554 Uiso 0.50 1 calc PR D 2
H49D H 0.9094 0.0211 0.7969 0.554 Uiso 0.50 1 calc PR D 2
C50' C 1.0070(14) 0.070(2) 0.890(2) 0.35(4) Uiso 0.50 1 d PD B 2
H50C H 1.0169 0.0248 0.8738 0.425 Uiso 0.50 1 calc PR B 2
H50D H 1.0285 0.0776 0.9428 0.425 Uiso 0.50 1 calc PR B 2
C51 C 1.0335(17) 0.1195(17) 0.8283(18) 0.43(3) Uiso 1 1 d D . .
C52 C 1.010(4) 0.0483(18) 0.712(2) 0.33(3) Uiso 0.50 1 d PD . .
C52' C 1.000(3) 0.122(2) 0.685(2) 0.33(3) Uiso 0.50 1 d PD B .
O10' O 0.9188(16) 0.0466(16) 0.6261(15) 0.227(15) Uiso 0.50 1 d PD . .
C53 C 0.9921(19) 0.057(3) 0.6225(16) 0.41(3) Uiso 0.50 1 d PD B .
C53' C 0.987(2) 0.075(4) 0.6156(17) 0.41(3) Uiso 0.50 1 d PD B .
C54 C 0.8799(11) 0.0220(15) 0.5584(12) 0.323(18) Uiso 1 1 d D B .
C55 C 0.8242(9) -0.0239(8) 0.5914(11) 0.181(8) Uiso 1 1 d D . .
H55A H 0.8040 -0.0513 0.5489 0.218 Uiso 1 1 calc R B .
H55B H 0.8445 -0.0521 0.6330 0.218 Uiso 1 1 calc R . .
C56 C 0.7081(8) -0.0150(8) 0.6501(9) 0.139(6) Uiso 1 1 d D . .
H56A H 0.7214 -0.0548 0.6790 0.167 Uiso 1 1 calc R B .
H56B H 0.6787 -0.0272 0.6038 0.167 Uiso 1 1 calc R . .
C57 C 0.6689(7) 0.0305(7) 0.7035(7) 0.100(4) Uiso 1 1 d D B .
H57A H 0.6682 0.0744 0.6803 0.121 Uiso 1 1 calc R . .
H57B H 0.6205 0.0156 0.7074 0.121 Uiso 1 1 calc R . .
C44 C -0.1350(14) 0.2425(17) 0.5501(16) 0.350 Uiso 1 1 d D . .
C45 C -0.0828(13) 0.3035(12) 0.569(2) 0.350 Uiso 1 1 d D A .

loop_
_atom_site_aniso_label
_atom_site_aniso_U_11
_atom_site_aniso_U_22
_atom_site_aniso_U_33
_atom_site_aniso_U_23
_atom_site_aniso_U_13
_atom_site_aniso_U_12
Au1 0.0694(4) 0.0532(3) 0.0518(3) -0.00055(19) 0.0087(2) -0.0017(3)
Au2 0.0640(3) 0.0514(3) 0.0499(2) 0.00033(19) 0.00295(19) 0.0001(3)
S1 0.084(3) 0.112(3) 0.0515(17) 0.0137(16) 0.0081(16) 0.000(2)
S2 0.085(3) 0.094(3) 0.0556(17) -0.0127(15) -0.0041(15) 0.015(2)
P1 0.071(2) 0.0474(18) 0.0531(16) 0.0042(12) 0.0115(14) 0.0032(16)
P2 0.062(2) 0.0482(19) 0.0506(16) 0.0011(12) 0.0030(13) 0.0006(16)
C2 0.099(12) 0.062(8) 0.064(7) 0.015(6) 0.018(7) 0.012(8)
C3 0.091(12) 0.084(10) 0.087(9) 0.027(7) 0.013(8) 0.005(9)
C4 0.087(13) 0.162(16) 0.123(12) 0.057(11) -0.002(10) 0.036(11)
C5 0.096(14) 0.159(17) 0.116(12) 0.060(11) -0.007(10) 0.022(13)
C6 0.127(16) 0.129(14) 0.086(9) 0.055(9) 0.014(9) 0.031(13)
C7 0.095(11) 0.071(9) 0.068(7) 0.025(6) 0.015(7) 0.003(8)
C8 0.074(9) 0.045(7) 0.052(6) 0.003(5) 0.003(6) -0.006(6)
C9 0.107(12) 0.054(8) 0.069(7) -0.011(6) 0.010(7) -0.005(8)
C10 0.087(12) 0.087(11) 0.087(9) -0.010(7) 0.001(7) -0.026(9)
C11 0.115(14) 0.111(13) 0.077(9) -0.006(8) -0.003(8) -0.046(11)
C12 0.101(14) 0.066(10) 0.125(11) 0.001(8) 0.020(10) -0.031(10)
C13 0.113(14) 0.087(11) 0.081(9) -0.005(7) 0.009(8) 0.002(10)
C14 0.079(10) 0.047(7) 0.059(7) -0.011(5) 0.008(6) 0.005(7)
C15 0.054(9) 0.084(9) 0.081(8) -0.007(6) 0.018(6) -0.001(8)
C16 0.069(11) 0.108(11) 0.091(10) -0.005(8) 0.015(8) -0.001(9)
C17 0.119(14) 0.075(9) 0.059(8) -0.011(6) 0.033(7) 0.002(9)
C18 0.109(13) 0.079(10) 0.067(8) -0.017(6) 0.018(7) -0.012(9)
C19 0.095(11) 0.070(8) 0.055(7) -0.014(6) 0.014(6) -0.006(8)
C20 0.060(9) 0.056(8) 0.058(6) -0.002(5) 0.003(5) -0.009(6)
C21 0.069(10) 0.057(8) 0.082(8) -0.008(6) 0.010(7) 0.007(7)
C22 0.055(10) 0.124(14) 0.096(9) -0.012(9) 0.020(7) -0.011(10)
C23 0.101(13) 0.090(12) 0.095(9) 0.011(8) -0.002(8) -0.034(10)
C24 0.086(12) 0.062(9) 0.147(12) 0.012(9) 0.013(10) -0.019(9)
C25 0.101(12) 0.049(8) 0.110(9) 0.016(7) 0.006(8) -0.009(8)
C26 0.100(12) 0.081(10) 0.060(8) -0.007(6) 0.011(7) -0.012(8)
C27 0.114(15) 0.132(14) 0.053(8) 0.005(7) 0.006(8) -0.003(11)
C28 0.073(13) 0.187(19) 0.086(12) 0.004(10) 0.024(9) -0.004(13)
C29 0.078(13) 0.25(2) 0.077(12) 0.012(12) -0.003(10) 0.004(14)
C30 0.068(12) 0.22(2) 0.083(11) 0.004(10) -0.017(9) -0.014(13)
C31 0.081(12) 0.131(14) 0.074(9) -0.007(8) 0.004(8) -0.015(11)
C32 0.051(9) 0.070(8) 0.065(8) 0.011(6) 0.006(6) 0.005(7)
C33 0.078(12) 0.118(12) 0.080(9) -0.006(8) -0.011(8) 0.021(10)
C34 0.104(15) 0.164(17) 0.081(10) -0.017(10) -0.014(9) 0.022(13)
C35 0.101(14) 0.106(13) 0.107(12) 0.038(10) 0.009(10) 0.047(11)
C36 0.097(13) 0.094(11) 0.067(8) -0.003(7) 0.010(8) 0.004(10)
C37 0.065(10) 0.088(10) 0.059(7) 0.005(6) 0.001(6) 0.018(8)

loop_
_atom_type_symbol
_atom_type_description
_atom_type_scat_dispersion_real
_atom_type_scat_dispersion_imag
_atom_type_scat_source
Au Au -2.0133 8.8022 'International Tables Vol C Tables 4.2.6.8 and 6.1.1.4'
S S 0.1246 0.1234 'International Tables Vol C Tables 4.2.6.8 and 6.1.1.4'
P P 0.1023 0.0942 'International Tables Vol C Tables 4.2.6.8 and 6.1.1.4'
O O 0.0106 0.0060 'International Tables Vol C Tables 4.2.6.8 and 6.1.1.4'
C C 0.0033 0.0016 'International Tables Vol C Tables 4.2.6.8 and 6.1.1.4'
H H 0.0000 0.0000 'International Tables Vol C Tables 4.2.6.8 and 6.1.1.4'

loop_
_geom_angle_atom_site_label_1
_geom_angle_atom_site_label_2
_geom_angle_atom_site_label_3
_geom_angle
_geom_angle_site_symmetry_1
_geom_angle_site_symmetry_3
_geom_angle_publ_flag
P1 Au1 S1 178.25(13) . . ?
P1 Au1 Au2 84.58(8) . . ?
S1 Au1 Au2 96.38(9) . . ?
P2 Au2 S2 177.77(12) . . ?
P2 Au2 Au1 82.22(8) . . ?
S2 Au2 Au1 99.95(9) . . ?
C26 S1 Au1 109.1(4) . . ?
C32 S2 Au2 108.1(4) . . ?
C8 P1 C2 107.0(6) . . ?
C8 P1 C1 105.2(5) . . ?
C2 P1 C1 103.4(5) . . ?
C8 P1 Au1 114.6(3) . . ?
C2 P1 Au1 112.2(4) . . ?
C1 P1 Au1 113.6(3) . . ?
C20 P2 C1 104.5(5) . . ?
C20 P2 C14 105.6(5) . . ?
C1 P2 C14 102.9(5) . . ?
C20 P2 Au2 113.5(3) . . ?
C1 P2 Au2 117.1(3) . . ?
C14 P2 Au2 112.0(4) . . ?
C38' O1 C38 78(3) . . ?
C38' O1 C29 126.7(17) . . ?
C38 O1 C29 120.7(16) . . ?
C39 O2 C39' 35(4) . . ?
C39 O2 C40 103.8(17) . . ?
C39' O2 C40 102.7(17) . . ?
C42 O3 C41 110.1(16) . . ?
C44 O4 C43 106.2(19) . . ?
C43 O4' C44 97(2) . . ?
C46 O5 C45 101.1(17) . . ?
C47 O6 C30 119.1(17) . . ?
C35 O7 C48' 108.3(15) . . ?
C35 O7 C48 106.8(15) . . ?
C48' O7 C48 98(2) . . ?
C49 O8 C50 124(2) . . ?
C49 O8 C49' 89(3) . . ?
C50 O8 C49' 144(4) . . ?
C49 O8 C50' 116(2) . . ?
C50 O8 C50' 67(2) . . ?
C49' O8 C50' 114.3(17) . . ?
C52' O9 C52 76(4) . . ?
C52' O9 C51 156(8) . . ?
C52 O9 C51 114(2) . . ?
C52 O9' C52' 77(4) . . ?
C52 O9' C51 159(6) . . ?
C52' O9' C51 113.6(18) . . ?
O10' O10 C53 66.5(19) . . ?
O10' O10 C54 66.9(15) . . ?
C53 O10 C54 116(2) . . ?
O10' O10 C53' 59(3) . . ?
C53 O10 C53' 12(3) . . ?
C54 O10 C53' 105(3) . . ?
C56 O11 C55 113.8(12) . . ?
C57 O12 C36 116.3(12) . . ?
P2 C1 P1 116.3(5) . . ?
C3 C2 C7 110.4(10) . . ?
C3 C2 P1 111.7(8) . . ?
C7 C2 P1 112.6(9) . . ?
C2 C3 C4 111.4(11) . . ?
C5 C4 C3 107.2(12) . . ?
C6 C5 C4 112.9(14) . . ?
C5 C6 C7 109.6(12) . . ?
C2 C7 C6 110.0(10) . . ?
C13 C8 C9 110.1(10) . . ?
C13 C8 P1 112.6(9) . . ?
C9 C8 P1 112.2(8) . . ?
C8 C9 C10 114.3(10) . . ?
C11 C10 C9 109.0(12) . . ?
C12 C11 C10 112.1(11) . . ?
C11 C12 C13 112.5(12) . . ?
C8 C13 C12 112.1(12) . . ?
C15 C14 C19 111.3(9) . . ?
C15 C14 P2 111.8(7) . . ?
C19 C14 P2 112.1(8) . . ?
C14 C15 C16 111.9(10) . . ?
C17 C16 C15 109.5(11) . . ?
C18 C17 C16 110.9(10) . . ?
C17 C18 C19 112.3(10) . . ?
C18 C19 C14 109.6(10) . . ?
C25 C20 C21 109.0(9) . . ?
C25 C20 P2 110.0(9) . . ?
C21 C20 P2 111.5(8) . . ?
C22 C21 C20 112.0(10) . . ?
C23 C22 C21 112.9(12) . . ?
C22 C23 C24 109.8(11) . . ?
C25 C24 C23 110.2(11) . . ?
C20 C25 C24 112.2(11) . . ?
C27 C26 C31 113.8(14) . . ?
C27 C26 S1 120.8(11) . . ?
C31 C26 S1 125.4(10) . . ?
C26 C27 C28 122.0(13) . . ?
C29 C28 C27 121.9(15) . . ?
C28 C29 C30 119.8(17) . . ?
C28 C29 O1 122.7(16) . . ?
C30 C29 O1 117.5(15) . . ?
C31 C30 C29 122.1(14) . . ?
C31 C30 O6 124.0(15) . . ?
C29 C30 O6 114.0(16) . . ?
C30 C31 C26 120.3(12) . . ?
C33 C32 C37 120.2(12) . . ?
C33 C32 S2 116.4(10) . . ?
C37 C32 S2 123.5(10) . . ?
C32 C33 C34 119.7(13) . . ?
C35 C34 C33 119.5(15) . . ?
C34 C35 C36 122.1(15) . . ?
C34 C35 O7 120.5(15) . . ?
C36 C35 O7 117.4(14) . . ?
O12 C36 C37 127.8(13) . . ?
O12 C36 C35 114.7(15) . . ?
C37 C36 C35 117.4(12) . . ?
C36 C37 C32 121.2(11) . . ?
O1 C38 C39 111.7(16) . . ?
O2 C39 C38 111.2(16) . . ?
O1 C38' C39' 116.0(16) . . ?
O2 C39' C38' 115.0(15) . . ?
O2 C40 C41 102(2) . . ?
O3 C41 C40 112.0(14) . . ?
O3 C42 C43 113.3(14) . . ?
O4' C43 O4 58(2) . . ?
O4' C43 C42 111.5(14) . . ?
O4 C43 C42 110.6(16) . . ?
O5 C46 C47 108.9(14) . . ?
O6 C47 C46 103.1(18) . . ?
O7 C48 C49 109.1(16) . . ?
O8 C49 C48 110.6(17) . . ?
O8 C50 C51 104.8(16) . . ?
O7 C48' C49' 105.8(16) . . ?
O8 C49' C48' 104.1(16) . . ?
O8 C50' C51 103.2(15) . . ?
O9 C51 O9' 30(3) . . ?
O9 C51 C50' 116(3) . . ?
O9' C51 C50' 102.6(15) . . ?
O9 C51 C50 104.8(16) . . ?
O9' C51 C50 125(4) . . ?
C50' C51 C50 62(2) . . ?
O9' C52 O9 30(4) . . ?
O9' C52 C53 128(4) . . ?
O9 C52 C53 105.3(16) . . ?
O9' C52 C52' 64(3) . . ?
O9 C52 C52' 40.3(17) . . ?
C53 C52 C52' 65.5(18) . . ?
O9' C52 C53' 117(5) . . ?
O9 C52 C53' 94(3) . . ?
C53 C52 C53' 11(3) . . ?
C52' C52 C53' 54(2) . . ?
O9 C52' O9' 31(4) . . ?
O9 C52' C53' 131(3) . . ?
O9' C52' C53' 106.1(17) . . ?
O9 C52' C52 63(3) . . ?
O9' C52' C52 38.5(14) . . ?
C53' C52' C52 68.4(17) . . ?
O9 C52' C53 119(5) . . ?
O9' C52' C53 94(3) . . ?
C53' C52' C53 12(3) . . ?
C52 C52' C53 56(2) . . ?
O10 O10' C53 70(2) . . ?
O10 O10' C54 70.0(15) . . ?
C53 O10' C54 121(2) . . ?
O10 O10' C53' 82(4) . . ?
C53 O10' C53' 15(5) . . ?
C54 O10' C53' 119.7(19) . . ?
O10' C53 O10 43(2) . . ?
O10' C53 C52 97(3) . . ?
O10 C53 C52 104.4(17) . . ?
O10' C53 C52' 99(3) . . ?
O10 C53 C52' 140(3) . . ?
C52 C53 C52' 58.4(18) . . ?
O10' C53' C52' 106.1(17) . . ?
O10' C53' O10 39(2) . . ?
C52' C53' O10 135(3) . . ?
O10' C53' C52 88(3) . . ?
C52' C53' C52 57.3(17) . . ?
O10 C53' C52 88(4) . . ?
O10' C54 O10 43(2) . . ?
O10' C54 C55 106.2(14) . . ?
O10 C54 C55 103.9(15) . . ?
O11 C55 C54 105.4(13) . . ?
O11 C56 C57 107.5(11) . . ?
O12 C57 C56 111.1(13) . . ?
O4 C44 O4' 54.7(18) . . ?
O4 C44 C45 110.3(16) . . ?
O4' C44 C45 86(2) . . ?
O5 C45 C44 107.1(14) . . ?

loop_
_geom_bond_atom_site_label_1
_geom_bond_atom_site_label_2
_geom_bond_distance
_geom_bond_site_symmetry_2
_geom_bond_publ_flag
Au1 P1 2.274(3) . ?
Au1 S1 2.301(3) . ?
Au1 Au2 3.2556(8) . ?
Au2 P2 2.267(3) . ?
Au2 S2 2.293(3) . ?
S1 C26 1.732(15) . ?
S2 C32 1.788(12) . ?
P1 C8 1.829(12) . ?
P1 C2 1.837(12) . ?
P1 C1 1.864(10) . ?
P2 C20 1.849(11) . ?
P2 C1 1.851(10) . ?
P2 C14 1.875(10) . ?
O1 C38' 1.254(17) . ?
O1 C38 1.300(17) . ?
O1 C29 1.462(19) . ?
O2 C39 1.277(17) . ?
O2 C39' 1.281(16) . ?
O2 C40 1.38(2) . ?
O3 C42 1.281(15) . ?
O3 C41 1.291(14) . ?
O4 C44 1.289(17) . ?
O4 C43 1.316(18) . ?
O4' C43 1.307(17) . ?
O4' C44 1.47(4) . ?
O5 C46 1.312(17) . ?
O5 C45 1.345(17) . ?
O6 C47 1.36(2) . ?
O6 C30 1.373(18) . ?
O7 C35 1.412(17) . ?
O7 C48' 1.435(17) . ?
O7 C48 1.451(17) . ?
O8 C49 1.401(18) . ?
O8 C50 1.424(18) . ?
O8 C49' 1.457(18) . ?
O8 C50' 1.462(18) . ?
O9 C52' 1.05(4) . ?
O9 C52 1.451(18) . ?
O9 C51 1.453(18) . ?
O9' C52 1.00(3) . ?
O9' C52' 1.451(18) . ?
O9' C51 1.475(18) . ?
O10 O10' 1.06(5) . ?
O10 C53 1.441(18) . ?
O10 C54 1.451(18) . ?
O10 C53' 1.66(6) . ?
O11 C56 1.444(13) . ?
O11 C55 1.462(14) . ?
O12 C57 1.346(13) . ?
O12 C36 1.355(15) . ?
C2 C3 1.505(17) . ?
C2 C7 1.549(13) . ?
C3 C4 1.576(17) . ?
C4 C5 1.539(18) . ?
C5 C6 1.478(19) . ?
C6 C7 1.562(16) . ?
C8 C13 1.492(15) . ?
C8 C9 1.494(15) . ?
C9 C10 1.555(16) . ?
C10 C11 1.498(17) . ?
C11 C12 1.471(17) . ?
C12 C13 1.542(17) . ?
C14 C15 1.507(15) . ?
C14 C19 1.532(13) . ?
C15 C16 1.525(15) . ?
C16 C17 1.519(14) . ?
C17 C18 1.481(16) . ?
C18 C19 1.525(15) . ?
C20 C25 1.519(15) . ?
C20 C21 1.521(14) . ?
C21 C22 1.507(16) . ?
C22 C23 1.498(17) . ?
C23 C24 1.544(17) . ?
C24 C25 1.529(16) . ?
C26 C27 1.372(16) . ?
C26 C31 1.423(17) . ?
C27 C28 1.395(19) . ?
C28 C29 1.234(18) . ?
C29 C30 1.37(2) . ?
C30 C31 1.330(19) . ?
C32 C33 1.369(15) . ?
C32 C37 1.386(14) . ?
C33 C34 1.384(19) . ?
C34 C35 1.346(19) . ?
C35 C36 1.410(18) . ?
C36 C37 1.357(16) . ?
C38 C39 1.59(2) . ?
C38' C39' 1.579(19) . ?
C40 C41 1.560(18) . ?
C42 C43 1.586(19) . ?
C46 C47 1.595(18) . ?
C48 C49 1.48(2) . ?
C50 C51 1.54(2) . ?
C48' C49' 1.53(2) . ?
C50' C51 1.54(2) . ?
C52 C53 1.54(2) . ?
C52 C52' 1.57(7) . ?
C52 C53' 1.74(6) . ?
C52' C53' 1.52(2) . ?
C52' C53 1.68(6) . ?
O10' C53 1.41(3) . ?
O10' C54 1.420(17) . ?
O10' C53' 1.435(18) . ?
C54 C55 1.520(19) . ?
C56 C57 1.493(15) . ?
C44 C45 1.61(2) . ?
